data_7046933
loop_
_publ_author_name
'Tang, Yiwen'
'Soares, Alexandre Cavaco'
'Ferbinteanu, Marilena'
'Gao, Yuan'
'Rothenberg, Gadi'
'Tanase, Stefania'

_publ_section_title
;
 Coordination polymers from alkaline-earth nodes and pyrazine carboxylate
 linkers.
;
_journal_issue 30
_journal_name_full 'Dalton transactions (Cambridge, England : 2003)'
_journal_page_first 10071
_journal_page_last 10079
_journal_paper_doi 10.1039/c8dt02177e
_journal_volume 47
_journal_year 2018
_chemical_formula_moiety 'C6 H10 Ba N2 O10'
_chemical_formula_sum 'C6 H10 Ba N2 O10'
_chemical_formula_weight 407.48
_space_group_IT_number 5
_space_group_name_Hall 'C 2y'
_space_group_name_H-M_alt 'C 1 2 1'
_symmetry_cell_setting monoclinic
_symmetry_Int_Tables_number 5
_symmetry_space_group_name_Hall 'C 2y'
_symmetry_space_group_name_H-M 'C 1 2 1'
_atom_sites_solution_hydrogens geom
_atom_sites_solution_primary direct
_atom_sites_solution_secondary difmap
_audit_update_record
;
2018-06-29 deposited with the CCDC.
2018-07-03 downloaded from the CCDC.
;
_cell_angle_alpha 90.0000
_cell_angle_beta 116.030(8)
_cell_angle_gamma 90.0000
_cell_formula_units_Z 4
_cell_length_a 11.7030(6)
_cell_length_b 16.1087(8)
_cell_length_c 7.3641(5)
_cell_measurement_reflns_used 3765
_cell_measurement_temperature 293
_cell_measurement_theta_max 27.40
_cell_measurement_theta_min 3.10
_cell_volume 1247.46(15)
_computing_cell_refinement 'CrystalClear-SM Expert 2.0 r8'
_computing_data_collection 'CrystalClear-SM Expert 2.0 r8 (Rigaku, 2011)'
_computing_data_reduction 'CrystalClear-SM Expert 2.0 r8'
_computing_molecular_graphics 'CrystalStructure 4.0'
_computing_publication_material 'CrystalStructure 4.0 (Rigaku, 2010)'
_computing_structure_refinement 'SHELXL97 (Sheldrick, 2008)'
_computing_structure_solution 'SHELXS97 (Sheldrick, 2008)'
_diffrn_ambient_temperature 293
_diffrn_measured_fraction_theta_full 0.996
_diffrn_measured_fraction_theta_max 0.996
_diffrn_measurement_device_type 'Rigaku R-Axis II'
_diffrn_radiation_type 'Mo K\a'
_diffrn_radiation_wavelength 0.71075
_diffrn_reflns_av_R_equivalents 0.0216
_diffrn_reflns_limit_h_max 14
_diffrn_reflns_limit_h_min -15
_diffrn_reflns_limit_k_max 18
_diffrn_reflns_limit_k_min -20
_diffrn_reflns_limit_l_max 9
_diffrn_reflns_limit_l_min -9
_diffrn_reflns_number 3901
_diffrn_reflns_theta_full 27.45
_diffrn_reflns_theta_max 27.45
_diffrn_standards_number 0
_exptl_absorpt_coefficient_mu 3.233
_exptl_absorpt_correction_T_max 0.616
_exptl_absorpt_correction_T_min 0.434
_exptl_absorpt_correction_type multi-scan
_exptl_absorpt_process_details 'ABSCOR (Rigaku, 1995)'
_exptl_crystal_colour colorless
_exptl_crystal_density_diffrn 2.169
_exptl_crystal_density_method 'not measured'
_exptl_crystal_description prism
_exptl_crystal_F_000 784.00
_exptl_crystal_size_max 0.200
_exptl_crystal_size_mid 0.180
_exptl_crystal_size_min 0.150
_refine_diff_density_max 1.530
_refine_diff_density_min -0.860
_refine_ls_abs_structure_details 'Flack, H. D. (1983), Acta Cryst. A39, 876-881.  967 Friedel Pairs'
_refine_ls_abs_structure_Flack 0.27(7)
_refine_ls_extinction_method none
_refine_ls_goodness_of_fit_ref 1.245
_refine_ls_hydrogen_treatment constr
_refine_ls_number_parameters 164
_refine_ls_number_reflns 2439
_refine_ls_number_restraints 1
_refine_ls_R_factor_gt 0.0246
_refine_ls_shift/su_max 0.001
_refine_ls_structure_factor_coef Fsqd
_refine_ls_weighting_details 'w = 1/[\s^2^(Fo^2^)+(0.0445P)^2^+2.5111P] where P=(Fo^2^+2Fc^2^)/3'
_refine_ls_weighting_scheme calc
_refine_ls_wR_factor_ref 0.0810
_reflns_number_gt 2346
_reflns_number_total 2439
_reflns_threshold_expression F^2^>2.0\s(F^2^)
_cod_data_source_file c8dt02177e4.cif
_cod_data_source_block Ba25pyzdc1
_cod_depositor_comments 'Adding full bibliography for 7046929--7046934.cif.'
_cod_database_code 7046933

loop_
_symmetry_equiv_pos_site_id
_symmetry_equiv_pos_as_xyz
1 +X,+Y,+Z
2 -X,+Y,-Z
3 1/2+X,1/2+Y,+Z
4 1/2-X,1/2+Y,-Z

loop_
_atom_site_label
_atom_site_type_symbol
_atom_site_fract_x
_atom_site_fract_y
_atom_site_fract_z
_atom_site_U_iso_or_equiv
_atom_site_adp_type
_atom_site_occupancy
_atom_site_symmetry_multiplicity
_atom_site_calc_flag
_atom_site_refinement_flags
Ba1 Ba 0.886469(18) 1.14383(18) 0.14958(3) 0.01647(10) Uani 1.0 4 d .
O1 O 0.8837(11) 1.0530(7) -0.1855(19) 0.032(3) Uani 1.0 4 d .
O2 O 0.8842(10) 0.9388(10) -0.3427(14) 0.031(3) Uani 1.0 4 d .
O3 O 0.6159(12) 0.7284(6) 0.1866(17) 0.028(3) Uani 1.0 4 d .
O4 O 0.6076(10) 0.8523(12) 0.3302(17) 0.036(4) Uani 1.0 4 d .
O5 O 0.6261(4) 1.1462(14) -0.0881(8) 0.0593(15) Uani 1.0 4 d .
O6 O 1.0000 1.0375(10) 0.5000 0.033(4) Uani 1.0 2 d .
O7 O 0.7357(4) 1.1426(12) 0.4000(6) 0.0435(11) Uani 1.0 4 d .
O8 O 1.0000 1.2426(7) 0.5000 0.012(3) Uani 1.0 2 d .
O9 O 0.5451(13) 1.0174(9) 0.355(2) 0.055(4) Uani 1.0 4 d .
O10 O 0.5455(14) 1.2681(9) 0.3503(19) 0.052(4) Uani 1.0 4 d .
N1 N 0.7978(14) 0.9739(8) 0.054(3) 0.027(3) Uani 1.0 4 d .
N2 N 0.7047(13) 0.8131(8) -0.0529(18) 0.022(3) Uani 1.0 4 d .
C1 C 0.8623(12) 0.9784(8) -0.2267(19) 0.019(3) Uani 1.0 4 d .
C2 C 0.8020(12) 0.9328(8) -0.1065(18) 0.025(3) Uani 1.0 4 d .
C3 C 0.7488(16) 0.8561(9) -0.152(2) 0.029(3) Uani 1.0 4 d .
C4 C 0.6986(10) 0.8504(6) 0.0998(18) 0.016(3) Uani 1.0 4 d .
C5 C 0.7406(14) 0.9348(7) 0.1574(19) 0.018(3) Uani 1.0 4 d .
C6 C 0.6344(15) 0.8068(9) 0.211(2) 0.022(3) Uani 1.0 4 d .
H3 H 0.7443 0.8321 -0.2696 0.0347 Uiso 1.0 4 calc R
H5 H 0.7294 0.9614 0.2605 0.0217 Uiso 1.0 4 calc R

loop_
_atom_site_aniso_label
_atom_site_aniso_U_11
_atom_site_aniso_U_22
_atom_site_aniso_U_33
_atom_site_aniso_U_12
_atom_site_aniso_U_13
_atom_site_aniso_U_23
Ba1 0.02275(14) 0.01169(15) 0.01852(14) 0.0002(4) 0.01233(10) -0.0002(3)
O1 0.041(6) 0.031(6) 0.042(6) -0.013(5) 0.035(5) -0.007(4)
O2 0.068(8) 0.012(5) 0.033(5) -0.013(4) 0.040(5) -0.006(3)
O3 0.059(7) 0.007(4) 0.032(5) -0.011(4) 0.031(5) -0.005(3)
O4 0.045(6) 0.034(8) 0.049(6) -0.006(4) 0.038(5) -0.010(5)
O5 0.035(2) 0.053(4) 0.066(3) -0.013(7) -0.0004(19) 0.001(10)
O6 0.038(8) 0.034(8) 0.030(7) 0.0000 0.016(6) 0.0000
O7 0.0379(19) 0.054(3) 0.0328(18) -0.001(8) 0.0101(15) 0.011(8)
O8 0.026(6) 0.004(4) 0.017(5) 0.0000 0.019(5) 0.0000
O9 0.043(6) 0.029(6) 0.093(10) -0.004(5) 0.028(6) -0.006(6)
O10 0.075(9) 0.038(7) 0.065(8) -0.017(7) 0.051(7) -0.011(5)
N1 0.033(7) 0.019(7) 0.036(7) -0.014(6) 0.021(6) -0.005(6)
N2 0.039(7) 0.017(6) 0.019(6) -0.005(6) 0.022(5) -0.006(5)
C1 0.018(5) 0.018(6) 0.026(6) -0.009(5) 0.015(4) 0.005(4)
C2 0.032(6) 0.034(6) 0.015(5) 0.018(5) 0.017(4) 0.004(4)
C3 0.038(6) 0.021(6) 0.029(6) -0.005(5) 0.016(5) -0.013(5)
C4 0.021(5) 0.003(4) 0.024(5) -0.021(4) 0.011(4) -0.007(4)
C5 0.036(6) 0.010(4) 0.024(5) -0.009(4) 0.028(5) -0.004(4)
C6 0.034(6) 0.019(6) 0.016(5) -0.007(5) 0.015(4) -0.011(4)

loop_
_atom_type_symbol
_atom_type_description
_atom_type_scat_dispersion_real
_atom_type_scat_dispersion_imag
_atom_type_scat_source
C C 0.0033 0.0016
;
International Tables for Crystallography
(1992, Vol. C, Tables 4.2.6.8 and 6.1.1.4)
;
H H 0.0000 0.0000
;
International Tables for Crystallography
(1992, Vol. C, Table 6.1.1.4)
;
N N 0.0061 0.0033
;
International Tables for Crystallography
(1992, Vol. C, Tables 4.2.6.8 and 6.1.1.4)
;
O O 0.0106 0.0060
;
International Tables for Crystallography
(1992, Vol. C, Tables 4.2.6.8 and 6.1.1.4)
;
Ba Ba -0.3244 2.2819
;
International Tables for Crystallography
(1992, Vol. C, Tables 4.2.6.8 and 6.1.1.4)
;

loop_
_geom_angle_atom_site_label_1
_geom_angle_atom_site_label_2
_geom_angle_atom_site_label_3
_geom_angle
_geom_angle_publ_flag
_geom_angle_site_symmetry_1
_geom_angle_site_symmetry_3
O1 Ba1 O1 59.4(4) yes . 2_755
O1 Ba1 O3 88.9(4) yes . 3_555
O1 Ba1 O3 59.8(3) yes . 4_655
O1 Ba1 O5 82.5(4) yes . .
O1 Ba1 O6 107.1(4) yes . .
O1 Ba1 O7 136.5(4) yes . .
O1 Ba1 O8 154.4(3) yes . .
O1 Ba1 N1 55.9(5) yes . .
O1 Ba1 N2 113.9(4) yes . 4_655
O1 Ba1 O3 57.4(3) yes 2_755 3_555
O1 Ba1 O3 88.6(4) yes 2_755 4_655
O1 Ba1 O5 140.0(5) yes 2_755 .
O1 Ba1 O6 65.5(3) yes 2_755 .
O1 Ba1 O7 133.0(4) yes 2_755 .
O1 Ba1 O8 98.7(3) yes 2_755 .
O1 Ba1 N1 76.7(4) yes 2_755 .
O1 Ba1 N2 134.9(4) yes 2_755 4_655
O3 Ba1 O3 60.6(4) yes 3_555 4_655
O3 Ba1 O5 139.9(5) yes 3_555 .
O3 Ba1 O6 98.6(3) yes 3_555 .
O3 Ba1 O7 134.2(4) yes 3_555 .
O3 Ba1 O8 66.8(3) yes 3_555 .
O3 Ba1 N1 132.8(4) yes 3_555 .
O3 Ba1 N2 78.9(4) yes 3_555 4_655
O3 Ba1 O5 81.6(4) yes 4_655 .
O3 Ba1 O6 153.6(3) yes 4_655 .
O3 Ba1 O7 138.3(4) yes 4_655 .
O3 Ba1 O8 110.5(3) yes 4_655 .
O3 Ba1 N1 112.2(4) yes 4_655 .
O3 Ba1 N2 57.9(4) yes 4_655 4_655
O5 Ba1 O6 121.3(4) yes . .
O5 Ba1 O7 67.39(15) yes . .
O5 Ba1 O8 121.1(4) yes . .
O5 Ba1 N1 71.5(6) yes . .
O5 Ba1 N2 69.4(6) yes . 4_655
O6 Ba1 O7 67.6(3) yes . .
O6 Ba1 O8 70.7(4) yes . .
O6 Ba1 N1 68.5(4) yes . .
O6 Ba1 N2 138.8(4) yes . 4_655
O7 Ba1 O8 67.5(3) yes . .
O7 Ba1 N1 84.4(5) yes . .
O7 Ba1 N2 84.7(5) yes . 4_655
O8 Ba1 N1 136.9(4) yes . .
O8 Ba1 N2 70.7(3) yes . 4_655
N1 Ba1 N2 140.6(4) yes . 4_655
Ba1 O1 Ba1 90.2(3) yes . 2_755
Ba1 O1 C1 129.3(12) yes . .
Ba1 O1 C1 125.3(11) yes 2_755 .
Ba1 O3 Ba1 92.2(3) yes 3_445 4_645
Ba1 O3 C6 124.4(12) yes 3_445 .
Ba1 O3 C6 122.6(12) yes 4_645 .
Ba1 O6 Ba1 107.3(6) yes . 2_756
Ba1 O8 Ba1 111.3(4) yes . 2_756
Ba1 N1 C2 121.4(11) yes . .
Ba1 N1 C5 120.5(10) yes . .
C2 N1 C5 117.9(12) yes . .
Ba1 N2 C3 124.9(11) yes 4_645 .
Ba1 N2 C4 119.4(10) yes 4_645 .
C3 N2 C4 115.7(12) yes . .
O1 C1 O2 128.2(17) yes . .
O1 C1 C2 114.6(14) yes . .
O2 C1 C2 117.2(13) yes . .
N1 C2 C1 117.5(12) yes . .
N1 C2 C3 117.7(15) yes . .
C1 C2 C3 124.7(14) yes . .
N2 C3 C2 128.0(16) yes . .
N2 C4 C5 123.1(14) yes . .
N2 C4 C6 119.0(11) yes . .
C5 C4 C6 117.7(13) yes . .
N1 C5 C4 117.1(14) yes . .
O3 C6 O4 125.8(18) yes . .
O3 C6 C4 118.3(15) yes . .
O4 C6 C4 115.8(13) yes . .
N2 C3 H3 116.022 no . .
C2 C3 H3 116.021 no . .
N1 C5 H5 121.455 no . .
C4 C5 H5 121.457 no . .

loop_
_geom_bond_atom_site_label_1
_geom_bond_atom_site_label_2
_geom_bond_distance
_geom_bond_publ_flag
_geom_bond_site_symmetry_2
Ba1 O1 2.857(14) yes .
Ba1 O1 2.970(13) yes 2_755
Ba1 O3 2.916(14) yes 3_555
Ba1 O3 2.815(13) yes 4_655
Ba1 O5 2.769(4) yes .
Ba1 O6 2.889(10) yes .
Ba1 O7 3.062(5) yes .
Ba1 O8 2.819(7) yes .
Ba1 N1 2.903(14) yes .
Ba1 N2 2.901(12) yes 4_655
O1 C1 1.237(17) yes .
O2 C1 1.18(2) yes .
O3 C6 1.280(17) yes .
O4 C6 1.28(3) yes .
N1 C2 1.37(3) yes .
N1 C5 1.37(3) yes .
N2 C3 1.27(3) yes .
N2 C4 1.30(2) yes .
C1 C2 1.54(3) yes .
C2 C3 1.359(19) yes .
C4 C5 1.444(15) yes .
C4 C6 1.51(3) yes .
C3 H3 0.930 no .
C5 H5 0.930 no .

loop_
_geom_contact_atom_site_label_1
_geom_contact_atom_site_label_2
_geom_contact_distance
_geom_contact_publ_flag
_geom_contact_site_symmetry_2
O1 O7 3.124(15) no 1_554
O1 C1 3.402(15) no 2_755
O2 O4 3.373(16) no 1_554
O2 O6 2.662(17) no 1_554
O2 N1 3.53(3) no .
O2 N1 3.428(17) no 2_755
O2 C3 2.87(3) no .
O2 C5 3.309(15) no 1_554
O3 O7 3.091(14) no 4_646
O3 C6 3.351(16) no 2_655
O4 O8 2.766(18) no 3_445
O4 N2 3.53(3) no .
O4 N2 3.372(17) no 2_655
O4 C3 3.429(18) no 1_556
O4 C4 3.592(13) no 2_655
O4 C5 2.75(3) no .
O6 O7 3.314(14) no 2_756
O6 N1 3.260(14) no 2_756
O6 C1 3.225(17) no 1_556
O6 C1 3.225(17) no 2_755
O6 C5 3.405(15) no .
O6 C5 3.405(15) no 2_756
O8 N2 3.308(12) no 3_556
O8 C3 3.442(15) no 3_556
O8 C3 3.442(15) no 4_655
O8 C6 3.32(2) no 3_555
O8 C6 3.32(2) no 4_656
N1 N2 2.786(18) no .
C1 C1 3.477(15) no 2_755
C2 C4 2.67(2) no .
C3 C5 2.64(3) no .
C3 C6 3.57(3) no .
C6 C6 3.316(18) no 2_655
O2 O10 2.88(2) no 4_645
O4 O9 2.79(3) no .
O5 O9 2.96(2) no 2_655
O5 O10 2.87(2) no 2_655
O7 O9 2.92(2) no .
O7 O10 2.91(2) no .
O9 O4 2.79(3) no .
O9 O5 2.96(2) no 2_655
O9 O7 2.92(2) no .
O9 O9 2.76(3) no 2_656
O9 C5 3.47(3) no .
O10 O2 2.88(2) no 4_655
O10 O5 2.87(2) no 2_655
O10 O7 2.91(2) no .
O10 O10 2.84(3) no 2_656
C5 O9 3.47(3) no .
O2 H3 2.5872 no .
O2 H5 2.7034 no 1_554
O4 H3 2.6859 no 1_556
O4 H5 2.4550 no .
O6 H5 3.1213 no .
O6 H5 3.1213 no 2_756
O7 H3 3.2400 no 4_655
O7 H5 3.0846 no .
O8 H3 2.9793 no 3_556
O8 H3 2.9793 no 4_655
N1 H3 3.1562 no .
N2 H5 3.2450 no .
C1 H3 2.6793 no .
C1 H5 3.4060 no 1_554
C2 H5 3.2019 no .
C3 H5 3.5706 no .
C4 H3 3.0080 no .
C5 H3 3.5696 no .
C6 H3 3.4803 no 1_556
C6 H5 2.6862 no .
O9 H5 2.6969 no .
O10 H3 2.9584 no 4_655
H3 O10 2.9584 no 4_645
H5 O9 2.6969 no .

loop_
_geom_torsion_atom_site_label_1
_geom_torsion_atom_site_label_2
_geom_torsion_atom_site_label_3
_geom_torsion_atom_site_label_4
_geom_torsion
_geom_torsion_publ_flag
_geom_torsion_site_symmetry_1
_geom_torsion_site_symmetry_3
_geom_torsion_site_symmetry_4
O1 Ba1 O1 Ba1 56.6(4) no . 2_755 2_755
O1 Ba1 O1 C1 -84.5(9) no . 2_755 2_755
O1 Ba1 O1 Ba1 -53.5(4) no 2_755 . 2_755
O1 Ba1 O1 C1 85.1(9) no 2_755 . .
O1 Ba1 O3 Ba1 1.5(3) no . 3_555 2_755
O1 Ba1 O3 C6 134.3(8) no . 3_555 3_555
O3 Ba1 O1 Ba1 -1.4(3) no 3_555 . 2_755
O3 Ba1 O1 C1 137.2(9) no 3_555 . .
O1 Ba1 O3 Ba1 -56.3(4) no . 4_655 2_755
O1 Ba1 O3 C6 169.6(10) no . 4_655 4_655
O3 Ba1 O1 Ba1 54.7(4) no 4_655 . 2_755
O3 Ba1 O1 C1 -166.7(11) no 4_655 . .
O5 Ba1 O1 Ba1 139.4(5) no . . 2_755
O5 Ba1 O1 C1 -82.1(10) no . . .
O1 Ba1 O6 Ba1 153.1(3) no . . 2_756
O6 Ba1 O1 Ba1 -100.1(3) no . . 2_755
O6 Ba1 O1 C1 38.5(9) no . . .
O7 Ba1 O1 Ba1 -175.3(4) no . . 2_755
O7 Ba1 O1 C1 -36.8(11) no . . .
O1 Ba1 O8 Ba1 -89.5(7) no . . 2_756
O8 Ba1 O1 Ba1 -19.1(8) no . . 2_755
O8 Ba1 O1 C1 119.5(10) no . . .
O1 Ba1 N1 C2 1.8(7) no . . .
O1 Ba1 N1 C5 -172.7(10) no . . .
N1 Ba1 O1 Ba1 -147.9(5) no . . 2_755
N1 Ba1 O1 C1 -9.3(8) no . . .
O1 Ba1 N2 C3 157.1(8) no . 4_655 4_655
O1 Ba1 N2 C4 -24.6(9) no . 4_655 4_655
N2 Ba1 O1 Ba1 76.0(4) no 4_655 . 2_755
N2 Ba1 O1 C1 -145.5(8) no 4_655 . .
O1 Ba1 O3 Ba1 55.2(4) no 2_755 3_555 2_755
O1 Ba1 O3 C6 -172.0(10) no 2_755 3_555 3_555
O3 Ba1 O1 Ba1 -54.0(4) no 3_555 2_755 2_755
O3 Ba1 O1 C1 164.9(11) no 3_555 2_755 2_755
O1 Ba1 O3 Ba1 -1.4(3) no 2_755 4_655 2_755
O1 Ba1 O3 C6 -135.5(9) no 2_755 4_655 4_655
O3 Ba1 O1 Ba1 1.5(3) no 4_655 2_755 2_755
O3 Ba1 O1 C1 -139.7(9) no 4_655 2_755 2_755
O5 Ba1 O1 Ba1 76.6(7) no . 2_755 2_755
O5 Ba1 O1 C1 -64.5(12) no . 2_755 2_755
O1 Ba1 O6 Ba1 109.7(3) no 2_755 . 2_756
O6 Ba1 O1 Ba1 -173.2(4) no . 2_755 2_755
O6 Ba1 O1 C1 45.7(9) no . 2_755 2_755
O7 Ba1 O1 Ba1 -176.3(4) no . 2_755 2_755
O7 Ba1 O1 C1 42.5(11) no . 2_755 2_755
O1 Ba1 O8 Ba1 -60.1(3) no 2_755 . 2_756
O8 Ba1 O1 Ba1 -109.1(3) no . 2_755 2_755
O8 Ba1 O1 C1 109.8(9) no . 2_755 2_755
O1 Ba1 N1 C2 -60.1(8) no 2_755 . .
O1 Ba1 N1 C5 125.4(8) no 2_755 . .
N1 Ba1 O1 Ba1 114.7(4) no . 2_755 2_755
N1 Ba1 O1 C1 -26.5(9) no . 2_755 2_755
O1 Ba1 N2 C3 -133.0(9) no 2_755 4_655 4_655
O1 Ba1 N2 C4 45.4(9) no 2_755 4_655 4_655
N2 Ba1 O1 Ba1 -37.8(6) no 4_655 2_755 2_755
N2 Ba1 O1 C1 -178.9(7) no 4_655 2_755 2_755
O3 Ba1 O3 Ba1 51.3(3) no 3_555 4_655 2_755
O3 Ba1 O3 C6 -82.8(8) no 3_555 4_655 4_655
O3 Ba1 O3 Ba1 -53.9(4) no 4_655 3_555 2_755
O3 Ba1 O3 C6 78.9(8) no 4_655 3_555 3_555
O5 Ba1 O3 Ba1 -75.4(7) no . 3_555 2_755
O5 Ba1 O3 C6 57.4(12) no . 3_555 3_555
O3 Ba1 O6 Ba1 61.6(3) no 3_555 . 2_756
O6 Ba1 O3 Ba1 108.6(3) no . 3_555 2_755
O6 Ba1 O3 C6 -118.5(8) no . 3_555 3_555
O7 Ba1 O3 Ba1 175.7(4) no . 3_555 2_755
O7 Ba1 O3 C6 -51.5(10) no . 3_555 3_555
O3 Ba1 O8 Ba1 -108.8(2) no 3_555 . 2_756
O8 Ba1 O3 Ba1 173.3(4) no . 3_555 2_755
O8 Ba1 O3 C6 -53.9(8) no . 3_555 3_555
O3 Ba1 N1 C2 -47.0(10) no 3_555 . .
O3 Ba1 N1 C5 138.5(7) no 3_555 . .
N1 Ba1 O3 Ba1 40.0(6) no . 3_555 2_755
N1 Ba1 O3 C6 172.9(7) no . 3_555 3_555
O3 Ba1 N2 C3 -119.1(9) no 3_555 4_655 4_655
O3 Ba1 N2 C4 59.2(8) no 3_555 4_655 4_655
N2 Ba1 O3 Ba1 -113.2(4) no 4_655 3_555 2_755
N2 Ba1 O3 C6 19.7(8) no 4_655 3_555 3_555
O5 Ba1 O3 Ba1 -142.5(5) no . 4_655 2_755
O5 Ba1 O3 C6 83.5(9) no . 4_655 4_655
O3 Ba1 O6 Ba1 97.5(7) no 4_655 . 2_756
O6 Ba1 O3 Ba1 9.6(9) no . 4_655 2_755
O6 Ba1 O3 C6 -124.4(10) no . 4_655 4_655
O7 Ba1 O3 Ba1 176.2(4) no . 4_655 2_755
O7 Ba1 O3 C6 42.1(11) no . 4_655 4_655
O3 Ba1 O8 Ba1 -151.9(3) no 4_655 . 2_756
O8 Ba1 O3 Ba1 97.4(3) no . 4_655 2_755
O8 Ba1 O3 C6 -36.7(9) no . 4_655 4_655
O3 Ba1 N1 C2 22.8(10) no 4_655 . .
O3 Ba1 N1 C5 -151.7(7) no 4_655 . .
N1 Ba1 O3 Ba1 -76.5(4) no . 4_655 2_755
N1 Ba1 O3 C6 149.5(8) no . 4_655 4_655
O3 Ba1 N2 C3 178.8(11) no 4_655 4_655 4_655
O3 Ba1 N2 C4 -2.9(7) no 4_655 4_655 4_655
N2 Ba1 O3 Ba1 146.7(5) no 4_655 4_655 2_755
N2 Ba1 O3 C6 12.6(7) no 4_655 4_655 4_655
O5 Ba1 O6 Ba1 -115.3(5) no . . 2_756
O5 Ba1 O8 Ba1 115.6(5) no . . 2_756
O5 Ba1 N1 C2 95.2(8) no . . .
O5 Ba1 N1 C5 -79.3(8) no . . .
O5 Ba1 N2 C3 85.8(9) no . 4_655 4_655
O5 Ba1 N2 C4 -95.9(8) no . 4_655 4_655
O7 Ba1 O6 Ba1 -72.9(4) no . . 2_756
O6 Ba1 O8 Ba1 0.0 no . . 2_756
O8 Ba1 O6 Ba1 -0.0 no . . 2_756
O6 Ba1 N1 C2 -128.7(9) no . . .
O6 Ba1 N1 C5 56.8(7) no . . .
N1 Ba1 O6 Ba1 -165.6(4) no . . 2_756
O6 Ba1 N2 C3 -28.6(12) no . 4_655 4_655
O6 Ba1 N2 C4 149.7(5) no . 4_655 4_655
N2 Ba1 O6 Ba1 -21.4(5) no 4_655 . 2_756
O7 Ba1 O8 Ba1 73.0(4) no . . 2_756
O7 Ba1 N1 C2 163.2(8) no . . .
O7 Ba1 N1 C5 -11.3(8) no . . .
O7 Ba1 N2 C3 18.0(9) no . 4_655 4_655
O7 Ba1 N2 C4 -163.7(8) no . 4_655 4_655
O8 Ba1 N1 C2 -148.7(6) no . . .
O8 Ba1 N1 C5 36.7(10) no . . .
N1 Ba1 O8 Ba1 19.8(5) no . . 2_756
O8 Ba1 N2 C3 -50.0(8) no . 4_655 4_655
O8 Ba1 N2 C4 128.3(9) no . 4_655 4_655
N2 Ba1 O8 Ba1 165.2(4) no 4_655 . 2_756
N1 Ba1 N2 C3 92.3(10) no . 4_655 4_655
N1 Ba1 N2 C4 -89.3(11) no . 4_655 4_655
N2 Ba1 N1 C2 88.7(11) no 4_655 . .
N2 Ba1 N1 C5 -85.8(10) no 4_655 . .
Ba1 O1 C1 O2 -164.5(8) no . . .
Ba1 O1 C1 C2 14.2(15) no . . .
Ba1 O1 C1 O2 -38.7(16) no 2_755 . .
Ba1 O1 C1 C2 140.1(9) no 2_755 . .
Ba1 O3 C6 O4 42.8(16) no 3_445 . .
Ba1 O3 C6 C4 -140.1(10) no 3_445 . .
Ba1 O3 C6 O4 162.3(9) no 4_645 . .
Ba1 O3 C6 C4 -20.6(16) no 4_645 . .
Ba1 N1 C2 C1 3.3(14) no . . .
Ba1 N1 C2 C3 -174.5(6) no . . .
Ba1 N1 C5 C4 179.7(6) no . . .
C2 N1 C5 C4 5.0(17) no . . .
C5 N1 C2 C1 178.0(10) no . . .
C5 N1 C2 C3 0.1(17) no . . .
Ba1 N2 C3 C2 -174.4(9) no 4_645 . .
Ba1 N2 C4 C5 -179.4(6) no 4_645 . .
Ba1 N2 C4 C6 -4.9(12) no 4_645 . .
C3 N2 C4 C5 -0.9(17) no . . .
C3 N2 C4 C6 173.6(11) no . . .
C4 N2 C3 C2 7(2) no . . .
O1 C1 C2 N1 -10.6(14) no . . .
O1 C1 C2 C3 167.0(10) no . . .
O2 C1 C2 N1 168.2(10) no . . .
O2 C1 C2 C3 -14.1(16) no . . .
N1 C2 C3 N2 -7(2) no . . .
C1 C2 C3 N2 175.4(12) no . . .
N2 C4 C5 N1 -4.9(16) no . . .
N2 C4 C6 O3 16.8(16) no . . .
N2 C4 C6 O4 -165.9(10) no . . .
C5 C4 C6 O3 -168.4(10) no . . .
C5 C4 C6 O4 8.9(15) no . . .
C6 C4 C5 N1 -179.5(9) no . . .
